data_4037477
loop_
_publ_author_name
'Evoniuk, Christopher J.'
'Gomes, Gabriel Dos Passos'
'Ly, Michelle'
'White, Frankie D.'
'Alabugin, Igor V.'

_publ_section_title
;
 Coupling Radical Homoallylic Expansions with C-C Fragmentations for the
 Synthesis of Heteroaromatics: Quinolines from Reactions of
 o-Alkenylarylisonitriles with Aryl, Alkyl, and Perfluoroalkyl Radicals.
;
_journal_issue 8
_journal_name_full 'The Journal of organic chemistry'
_journal_page_first 4265
_journal_page_last 4278
_journal_paper_doi 10.1021/acs.joc.7b00262
_journal_volume 82
_journal_year 2017
_chemical_formula_moiety '2(C19 H12 Br N)'
_chemical_formula_sum 'C38 H24 Br2 N2'
_chemical_formula_weight 668.41
_space_group_crystal_system triclinic
_space_group_IT_number 2
_space_group_name_Hall '-P 1'
_space_group_name_H-M_alt 'P -1'
_atom_sites_solution_hydrogens geom
_audit_creation_date 2017-01-26
_audit_creation_method
;
Olex2 1.2
(compiled 2017.01.04 svn.r3372 for OlexSys, GUI svn.r5292)
;
_cell_angle_alpha 103.756(2)
_cell_angle_beta 94.792(2)
_cell_angle_gamma 109.637(2)
_cell_formula_units_Z 1
_cell_length_a 4.0508(5)
_cell_length_b 12.2873(15)
_cell_length_c 15.1864(19)
_cell_measurement_reflns_used 5951
_cell_measurement_temperature 137(2)
_cell_measurement_theta_max 25.328
_cell_measurement_theta_min 2.607
_cell_volume 680.37(15)
_computing_cell_refinement 'SAINT v8.34A (Bruker, 2013)'
_computing_data_reduction 'SAINT v8.34A (Bruker, 2013)'
_computing_molecular_graphics 'Olex2 (Dolomanov et al., 2009)'
_computing_publication_material 'Olex2 (Dolomanov et al., 2009)'
_computing_structure_refinement 'ShelXL (Sheldrick, 2015)'
_diffrn_ambient_temperature 137.0
_diffrn_measured_fraction_theta_full 0.999
_diffrn_measured_fraction_theta_max 0.998
_diffrn_measurement_device_type 'Bruker apex II'
_diffrn_measurement_method '0.5 wide w/ exposures'
_diffrn_radiation_type MoK\a
_diffrn_radiation_wavelength 0.71073
_diffrn_reflns_av_R_equivalents 0.0275
_diffrn_reflns_av_unetI/netI 0.0255
_diffrn_reflns_Laue_measured_fraction_full 0.999
_diffrn_reflns_Laue_measured_fraction_max 0.998
_diffrn_reflns_limit_h_max 4
_diffrn_reflns_limit_h_min -4
_diffrn_reflns_limit_k_max 14
_diffrn_reflns_limit_k_min -14
_diffrn_reflns_limit_l_max 18
_diffrn_reflns_limit_l_min -18
_diffrn_reflns_number 8328
_diffrn_reflns_point_group_measured_fraction_full 0.999
_diffrn_reflns_point_group_measured_fraction_max 0.998
_diffrn_reflns_theta_full 25.242
_diffrn_reflns_theta_max 25.352
_diffrn_reflns_theta_min 2.607
_diffrn_source 'Imus microfocused'
_exptl_absorpt_coefficient_mu 3.012
_exptl_absorpt_correction_T_max 0.7452
_exptl_absorpt_correction_T_min 0.6358
_exptl_absorpt_correction_type multi-scan
_exptl_absorpt_process_details
'SADABS-2014/2 (Bruker,2014/2) was used for absorption correction. wR2(int) was 0.0795 before and 0.0411 after correction. The Ratio of minimum to maximum transmission is 0.8532. The \l/2 correction factor is 0.00150.'
_exptl_crystal_colour colorless
_exptl_crystal_density_diffrn 1.631
_exptl_crystal_density_meas ?
_exptl_crystal_density_method 'not measured'
_exptl_crystal_description irregular
_exptl_crystal_F_000 336
_exptl_crystal_size_max 0.08
_exptl_crystal_size_mid 0.04
_exptl_crystal_size_min 0.03
_refine_diff_density_max 0.458
_refine_diff_density_min -0.238
_refine_diff_density_rms 0.068
_refine_ls_extinction_method none
_refine_ls_goodness_of_fit_ref 1.154
_refine_ls_hydrogen_treatment constr
_refine_ls_matrix_type full
_refine_ls_number_parameters 190
_refine_ls_number_reflns 2477
_refine_ls_number_restraints 0
_refine_ls_restrained_S_all 1.154
_refine_ls_R_factor_all 0.0301
_refine_ls_R_factor_gt 0.0263
_refine_ls_shift/su_max 0.000
_refine_ls_shift/su_mean 0.000
_refine_ls_structure_factor_coef Fsqd
_refine_ls_weighting_details 'w=1/[\s^2^(Fo^2^)+(0.0273P)^2^+0.4083P] where P=(Fo^2^+2Fc^2^)/3'
_refine_ls_weighting_scheme calc
_refine_ls_wR_factor_gt 0.0620
_refine_ls_wR_factor_ref 0.0631
_reflns_Friedel_coverage 0.000
_reflns_number_gt 2310
_reflns_number_total 2477
_reflns_threshold_expression 'I > 2\s(I)'
_cod_data_source_file jo7b00262_si_002.cif
_cod_data_source_block chris_br_0m
_cod_depositor_comments
;
The following automatic conversions were performed:

data item '_exptl_crystal_density_meas' value 'N/A' was changed to
'?' -- the value is perceived as not measured.

Automatic conversion script
Id: cif_fix_values 6909 2019-04-08 15:41:33Z antanas 
;
_cod_database_code 4037477
_shelx_shelxl_version_number 2014/7
_shelx_space_group_comment
;
The symmetry employed for this shelxl refinement is uniquely defined
by the following loop, which should always be used as a source of
symmetry information in preference to the above space-group names.
They are only intended as comments.
;
_exptl_absorpt_special_details SCALE
_olex2_refinement_description
;
1. Fixed Uiso
 At 1.2 times of:
  All C(H) groups
2.a Aromatic/amide H refined with riding coordinates:
 C004(H004), C007(H007), C009(H009), C00A(H00A), C00C(H00C), C00D(H00D),
 C00E(H00E), C00G(H00G), C00H(H00H), C00J(H00J), C00K(H00K), C00L(H00L)
;
_olex2_submission_special_instructions 'No special instructions were received'

loop_
_space_group_symop_operation_xyz
'x, y, z'
'-x, -y, -z'

loop_
_atom_site_label
_atom_site_type_symbol
_atom_site_fract_x
_atom_site_fract_y
_atom_site_fract_z
_atom_site_U_iso_or_equiv
_atom_site_adp_type
_atom_site_occupancy
_atom_site_site_symmetry_order
_atom_site_calc_flag
_atom_site_refinement_flags_posn
Br01 Br 0.32129(6) 0.23044(2) 0.01033(2) 0.02478(10) Uani 1 1 d .
N002 N 0.7222(5) 0.49215(16) 0.27398(12) 0.0174(4) Uani 1 1 d .
C003 C 0.7475(6) 0.3048(2) 0.19151(15) 0.0175(5) Uani 1 1 d .
C004 C 0.4986(6) 0.0898(2) 0.11368(16) 0.0222(5) Uani 1 1 d .
H004 H 0.3533 0.0252 0.0621 0.027 Uiso 1 1 calc R
C005 C 0.6805(6) 0.6740(2) 0.36670(15) 0.0181(5) Uani 1 1 d .
C006 C 0.9150(6) 0.6718(2) 0.22145(15) 0.0198(5) Uani 1 1 d .
C007 C 1.0070(6) 0.6070(2) 0.14449(16) 0.0228(5) Uani 1 1 d .
H007 H 1.1085 0.6459 0.1008 0.027 Uiso 1 1 calc R
C008 C 0.8023(6) 0.4325(2) 0.19879(15) 0.0181(5) Uani 1 1 d .
C009 C 0.9057(6) 0.2784(2) 0.26502(15) 0.0214(5) Uani 1 1 d .
H009 H 1.0409 0.3423 0.3181 0.026 Uiso 1 1 calc R
C00A C 0.8705(6) 0.1621(2) 0.26242(16) 0.0236(5) Uani 1 1 d .
H00A H 0.9872 0.1469 0.3124 0.028 Uiso 1 1 calc R
C00B C 0.7745(6) 0.61004(19) 0.28559(15) 0.0175(5) Uani 1 1 d .
C00C C 0.6646(6) 0.0672(2) 0.18674(17) 0.0250(5) Uani 1 1 d .
H00C H 0.6379 -0.0132 0.1852 0.030 Uiso 1 1 calc R
C00D C 0.5424(6) 0.6183(2) 0.43360(15) 0.0208(5) Uani 1 1 d .
H00D H 0.5081 0.5359 0.4257 0.025 Uiso 1 1 calc R
C00E C 0.9611(6) 0.7955(2) 0.23730(16) 0.0240(5) Uani 1 1 d .
H00E H 1.0554 0.8366 0.1941 0.029 Uiso 1 1 calc R
C00F C 0.7287(6) 0.7961(2) 0.37922(16) 0.0213(5) Uani 1 1 d .
C00G C 0.9504(6) 0.4877(2) 0.13238(15) 0.0223(5) Uani 1 1 d .
H00G H 1.0098 0.4429 0.0802 0.027 Uiso 1 1 calc R
C00H C 0.8731(6) 0.8550(2) 0.31254(17) 0.0246(5) Uani 1 1 d .
H00H H 0.9073 0.9376 0.3216 0.030 Uiso 1 1 calc R
C00I C 0.5460(6) 0.2074(2) 0.11631(15) 0.0193(5) Uani 1 1 d .
C00J C 0.5025(6) 0.8017(2) 0.52229(17) 0.0274(6) Uani 1 1 d .
H00J H 0.4416 0.8448 0.5751 0.033 Uiso 1 1 calc R
C00K C 0.6356(6) 0.8581(2) 0.45798(17) 0.0260(5) Uani 1 1 d .
H00K H 0.6655 0.9402 0.4667 0.031 Uiso 1 1 calc R
C00L C 0.4566(6) 0.6809(2) 0.51009(16) 0.0247(5) Uani 1 1 d .
H00L H 0.3657 0.6420 0.5548 0.030 Uiso 1 1 calc R

loop_
_atom_site_aniso_label
_atom_site_aniso_U_11
_atom_site_aniso_U_22
_atom_site_aniso_U_33
_atom_site_aniso_U_23
_atom_site_aniso_U_13
_atom_site_aniso_U_12
Br01 0.02363(14) 0.02923(15) 0.01826(13) 0.00562(10) 0.00061(9) 0.00718(10)
N002 0.0169(9) 0.0157(10) 0.0177(9) 0.0055(8) 0.0002(7) 0.0039(8)
C003 0.0166(11) 0.0186(11) 0.0190(11) 0.0063(9) 0.0081(9) 0.0067(9)
C004 0.0215(12) 0.0188(12) 0.0214(11) 0.0010(9) 0.0071(9) 0.0037(10)
C005 0.0145(11) 0.0181(11) 0.0196(11) 0.0041(9) -0.0038(9) 0.0060(9)
C006 0.0152(11) 0.0204(12) 0.0217(11) 0.0087(10) -0.0027(9) 0.0033(9)
C007 0.0188(12) 0.0276(13) 0.0222(12) 0.0134(10) 0.0024(9) 0.0049(10)
C008 0.0147(11) 0.0193(12) 0.0192(11) 0.0060(9) 0.0006(9) 0.0052(9)
C009 0.0209(12) 0.0215(12) 0.0194(11) 0.0042(9) 0.0035(9) 0.0057(10)
C00A 0.0259(13) 0.0252(13) 0.0234(12) 0.0108(10) 0.0059(10) 0.0111(11)
C00B 0.0141(11) 0.0170(11) 0.0188(11) 0.0059(9) -0.0027(8) 0.0033(9)
C00C 0.0276(13) 0.0175(12) 0.0327(13) 0.0095(10) 0.0118(11) 0.0085(10)
C00D 0.0213(12) 0.0187(12) 0.0212(11) 0.0055(9) -0.0009(9) 0.0072(10)
C00E 0.0213(12) 0.0224(12) 0.0283(13) 0.0151(10) -0.0020(10) 0.0043(10)
C00F 0.0172(11) 0.0185(12) 0.0256(12) 0.0047(10) -0.0048(9) 0.0064(10)
C00G 0.0217(12) 0.0259(13) 0.0176(11) 0.0053(10) 0.0030(9) 0.0074(10)
C00H 0.0234(12) 0.0168(12) 0.0324(13) 0.0094(10) -0.0035(10) 0.0060(10)
C00I 0.0165(11) 0.0246(12) 0.0164(11) 0.0061(9) 0.0054(9) 0.0065(10)
C00J 0.0255(13) 0.0312(14) 0.0240(12) -0.0007(11) 0.0006(10) 0.0151(11)
C00K 0.0248(13) 0.0182(12) 0.0317(13) 0.0006(10) -0.0042(10) 0.0105(10)
C00L 0.0242(13) 0.0299(13) 0.0209(12) 0.0069(10) 0.0026(10) 0.0117(11)

loop_
_atom_type_symbol
_atom_type_description
_atom_type_scat_dispersion_real
_atom_type_scat_dispersion_imag
_atom_type_scat_source
C C 0.0033 0.0016 'International Tables Vol C Tables 4.2.6.8 and 6.1.1.4'
H H 0.0000 0.0000 'International Tables Vol C Tables 4.2.6.8 and 6.1.1.4'
Br Br -0.2901 2.4595 'International Tables Vol C Tables 4.2.6.8 and 6.1.1.4'
N N 0.0061 0.0033 'International Tables Vol C Tables 4.2.6.8 and 6.1.1.4'

loop_
_geom_angle_atom_site_label_1
_geom_angle_atom_site_label_2
_geom_angle_atom_site_label_3
_geom_angle
C008 N002 C00B 118.48(19)
C009 C003 C008 118.56(19)
C00I C003 C008 124.8(2)
C00I C003 C009 116.7(2)
C00C C004 H004 120.3
C00C C004 C00I 119.3(2)
C00I C004 H004 120.3
C00D C005 C00B 122.2(2)
C00D C005 C00F 118.8(2)
C00F C005 C00B 119.0(2)
C007 C006 C00B 117.5(2)
C007 C006 C00E 122.8(2)
C00B C006 C00E 119.7(2)
C006 C007 H007 120.0
C00G C007 C006 120.0(2)
C00G C007 H007 120.0
N002 C008 C003 115.74(19)
N002 C008 C00G 122.8(2)
C00G C008 C003 121.4(2)
C003 C009 H009 119.2
C00A C009 C003 121.7(2)
C00A C009 H009 119.2
C009 C00A H00A 120.0
C009 C00A C00C 120.0(2)
C00C C00A H00A 120.0
N002 C00B C005 118.27(19)
N002 C00B C006 122.4(2)
C006 C00B C005 119.3(2)
C004 C00C C00A 119.8(2)
C004 C00C H00C 120.1
C00A C00C H00C 120.1
C005 C00D H00D 119.4
C00L C00D C005 121.1(2)
C00L C00D H00D 119.4
C006 C00E H00E 119.5
C00H C00E C006 121.1(2)
C00H C00E H00E 119.5
C005 C00F C00H 119.7(2)
C00K C00F C005 118.9(2)
C00K C00F C00H 121.4(2)
C007 C00G C008 118.8(2)
C007 C00G H00G 120.6
C008 C00G H00G 120.6
C00E C00H C00F 121.2(2)
C00E C00H H00H 119.4
C00F C00H H00H 119.4
C003 C00I Br01 121.17(17)
C004 C00I Br01 116.37(17)
C004 C00I C003 122.5(2)
C00K C00J H00J 120.0
C00K C00J C00L 119.9(2)
C00L C00J H00J 120.0
C00F C00K H00K 119.4
C00J C00K C00F 121.1(2)
C00J C00K H00K 119.4
C00D C00L C00J 120.1(2)
C00D C00L H00L 119.9
C00J C00L H00L 119.9

loop_
_geom_bond_atom_site_label_1
_geom_bond_atom_site_label_2
_geom_bond_distance
Br01 C00I 1.909(2)
N002 C008 1.330(3)
N002 C00B 1.357(3)
C003 C008 1.484(3)
C003 C009 1.398(3)
C003 C00I 1.393(3)
C004 H004 0.9500
C004 C00C 1.382(3)
C004 C00I 1.383(3)
C005 C00B 1.449(3)
C005 C00D 1.408(3)
C005 C00F 1.410(3)
C006 C007 1.403(3)
C006 C00B 1.415(3)
C006 C00E 1.426(3)
C007 H007 0.9500
C007 C00G 1.369(3)
C008 C00G 1.411(3)
C009 H009 0.9500
C009 C00A 1.379(3)
C00A H00A 0.9500
C00A C00C 1.387(3)
C00C H00C 0.9500
C00D H00D 0.9500
C00D C00L 1.373(3)
C00E H00E 0.9500
C00E C00H 1.347(4)
C00F C00H 1.433(3)
C00F C00K 1.410(3)
C00G H00G 0.9500
C00H H00H 0.9500
C00J H00J 0.9500
C00J C00K 1.372(4)
C00J C00L 1.396(4)
C00K H00K 0.9500
C00L H00L 0.9500
